data_7205820
loop_
_publ_author_name
'Wang, Xiuli'
'Li, Jin'
'Tian, Aixiang'
'Liu, Guocheng'
'Gao, Qiang'
'Lin, Hongyan'
'Zhao, Dan'

_publ_section_title
;
 A 3D organopolymolybdate polymer with unusual topology functionalized
 by 1,4-bis(1,2,4-triazol-1-yl)butane through Mo--N bond
;
_journal_issue 7
_journal_name_full CrystEngComm
_journal_page_first 2194
_journal_paper_doi 10.1039/c0ce00845a
_journal_volume 13
_journal_year 2011
_chemical_formula_sum 'C16 H28 Mo4 N12 Ni O15'
_chemical_formula_weight 1070.97
_chemical_name_systematic
;
?
;
_space_group_IT_number 2
_symmetry_cell_setting triclinic
_symmetry_space_group_name_Hall '-P 1'
_symmetry_space_group_name_H-M 'P -1'
_atom_sites_solution_hydrogens geom
_atom_sites_solution_primary direct
_atom_sites_solution_secondary difmap
_audit_creation_method SHELXL-97
_cell_angle_alpha 73.105(5)
_cell_angle_beta 70.024(5)
_cell_angle_gamma 88.139(5)
_cell_formula_units_Z 2
_cell_length_a 10.599(5)
_cell_length_b 12.238(5)
_cell_length_c 13.468(5)
_cell_measurement_temperature 293(2)
_cell_measurement_theta_max 25.00
_cell_measurement_theta_min 2.03
_cell_volume 1566.6(11)
_computing_cell_refinement 'SMART (Bruker, 2001)'
_computing_data_collection 'SMART (Bruker, 2001)'
_computing_data_reduction 'SAINT+ (Bruker, 1999)'
_computing_molecular_graphics 'PLATON (Spek, 2003)'
_computing_publication_material 'SHELXTL (1998)'
_computing_structure_refinement 'SHELXL-97 (Sheldrick, 1997)'
_computing_structure_solution 'SHELXS-97 (Sheldrick, 1990)'
_diffrn_ambient_temperature 293(2)
_diffrn_measured_fraction_theta_full 0.985
_diffrn_measured_fraction_theta_max 0.985
_diffrn_measurement_device_type 'CCD area detector'
_diffrn_measurement_method 'phi and omega scans'
_diffrn_radiation_monochromator graphite
_diffrn_radiation_source 'fine-focus sealed tube'
_diffrn_radiation_type MoK\a
_diffrn_radiation_wavelength 0.71069
_diffrn_reflns_av_R_equivalents 0.0209
_diffrn_reflns_av_sigmaI/netI 0.0465
_diffrn_reflns_limit_h_max 12
_diffrn_reflns_limit_h_min -12
_diffrn_reflns_limit_k_max 12
_diffrn_reflns_limit_k_min -14
_diffrn_reflns_limit_l_max 16
_diffrn_reflns_limit_l_min -15
_diffrn_reflns_number 7907
_diffrn_reflns_theta_full 25.00
_diffrn_reflns_theta_max 25.00
_diffrn_reflns_theta_min 2.03
_exptl_absorpt_coefficient_mu 2.233
_exptl_absorpt_correction_T_max 0.7305
_exptl_absorpt_correction_T_min 0.6636
_exptl_absorpt_correction_type empirical
_exptl_absorpt_process_details SADABS
_exptl_crystal_density_diffrn 2.270
_exptl_crystal_density_method 'not measured'
_exptl_crystal_F_000 1048
_exptl_crystal_size_max 0.20
_exptl_crystal_size_mid 0.18
_exptl_crystal_size_min 0.15
_refine_diff_density_max 0.728
_refine_diff_density_min -0.681
_refine_diff_density_rms 0.201
_refine_ls_extinction_method none
_refine_ls_goodness_of_fit_ref 1.091
_refine_ls_hydrogen_treatment constr
_refine_ls_matrix_type full
_refine_ls_number_parameters 440
_refine_ls_number_reflns 5423
_refine_ls_number_restraints 0
_refine_ls_restrained_S_all 1.091
_refine_ls_R_factor_all 0.0467
_refine_ls_R_factor_gt 0.0332
_refine_ls_shift/su_max 0.000
_refine_ls_shift/su_mean 0.000
_refine_ls_structure_factor_coef Fsqd
_refine_ls_weighting_details 'calc w=1/[\s^2^(Fo^2^)+(0.0701P)^2^+0.0000P] where P=(Fo^2^+2Fc^2^)/3'
_refine_ls_weighting_scheme calc
_refine_ls_wR_factor_gt 0.0936
_refine_ls_wR_factor_ref 0.1172
_reflns_number_gt 4483
_reflns_number_total 5423
_reflns_threshold_expression >2sigma(I)
_cod_data_source_file c0ce00845a.txt
_cod_data_source_block compound1
_cod_depositor_comments
;
The following automatic conversions were performed:
'_symmetry_cell_setting' value 'Triclinic' changed to 'triclinic'
according to '/home/saulius/struct/CIF-dictionaries/cif_core.dic'
dictionary named 'cif_core.dic' version 2.4.1 from 2010-06-29.

Automatic conversion script
Id: cif_fix_enum 1555 2011-01-17 13:19:09Z saulius 
;
_cod_database_code 7205820

loop_
_symmetry_equiv_pos_as_xyz
'x, y, z'
'-x, -y, -z'

loop_
_atom_site_label
_atom_site_type_symbol
_atom_site_fract_x
_atom_site_fract_y
_atom_site_fract_z
_atom_site_U_iso_or_equiv
_atom_site_adp_type
_atom_site_occupancy
_atom_site_symmetry_multiplicity
_atom_site_calc_flag
_atom_site_refinement_flags
_atom_site_disorder_assembly
_atom_site_disorder_group
Ni1 Ni 0.0000 0.5000 -0.5000 0.0190(3) Uani 1 2 d S . .
Ni2 Ni 0.0000 0.0000 0.0000 0.0169(3) Uani 1 2 d S . .
Mo1 Mo 0.16787(5) -0.21103(5) 0.40859(4) 0.01607(15) Uani 1 1 d . . .
Mo2 Mo -0.08389(5) 0.18149(5) 0.34648(4) 0.01560(15) Uani 1 1 d . . .
Mo3 Mo 0.17939(5) -0.00222(5) 0.19797(4) 0.01584(15) Uani 1 1 d . . .
Mo4 Mo 0.16056(5) 0.06676(4) 0.42812(4) 0.01397(15) Uani 1 1 d . . .
O1 O 0.2482(4) -0.0284(4) 0.3410(3) 0.0149(9) Uani 1 1 d . . .
O2 O 0.1845(4) 0.0019(4) 0.5544(3) 0.0191(10) Uani 1 1 d . . .
O3 O -0.0164(4) 0.1148(3) 0.4889(3) 0.0153(9) Uani 1 1 d . . .
O4 O 0.0712(4) 0.0974(4) 0.2985(3) 0.0156(9) Uani 1 1 d . . .
O5 O 0.0835(4) -0.1368(4) 0.2979(3) 0.0183(10) Uani 1 1 d . . .
O6 O -0.2228(4) 0.2129(3) 0.4699(3) 0.0187(10) Uani 1 1 d . . .
O7 O 0.3090(5) -0.2527(4) 0.3286(4) 0.0269(11) Uani 1 1 d . . .
O8 O 0.3225(5) -0.0540(4) 0.1255(4) 0.0236(10) Uani 1 1 d . . .
O9 O 0.0892(4) 0.0306(4) 0.1091(3) 0.0216(10) Uani 1 1 d . . .
O10 O -0.1710(5) 0.1789(4) 0.2618(4) 0.0266(11) Uani 1 1 d . . .
O11 O -0.0008(5) 0.3164(4) 0.2913(4) 0.0243(11) Uani 1 1 d . . .
O12 O 0.2629(5) 0.1907(4) 0.3709(4) 0.0257(11) Uani 1 1 d . . .
O13 O 0.0585(5) -0.3328(4) 0.4666(4) 0.0235(10) Uani 1 1 d . . .
O1W O -0.1149(5) 0.5063(4) -0.3383(4) 0.0274(11) Uani 1 1 d . . .
H1WA H -0.1222 0.4548 -0.2781 0.033 Uiso 1 1 d R . .
H1WB H -0.1340 0.5623 -0.3117 0.033 Uiso 1 1 d R . .
O2W O 0.5719(11) 0.2736(9) 0.2147(11) 0.156(5) Uani 1 1 d . . .
N1 N 0.3071(5) 0.1643(5) 0.1157(4) 0.0219(12) Uani 1 1 d . . .
N2 N 0.3712(6) 0.3516(5) 0.0470(5) 0.0357(16) Uani 1 1 d . . .
N3 N 0.4563(5) 0.2917(5) -0.0132(4) 0.0235(13) Uani 1 1 d . . .
N4 N 0.3180(6) 0.4492(5) -0.3794(5) 0.0312(14) Uani 1 1 d . . .
N5 N 0.3308(7) 0.3547(6) -0.4117(6) 0.0439(18) Uani 1 1 d . . .
N6 N 0.1590(5) 0.4504(4) -0.4464(4) 0.0215(12) Uani 1 1 d . . .
N7 N 0.1862(6) 0.0274(5) -0.1287(4) 0.0230(13) Uani 1 1 d . . .
N8 N 0.4063(7) 0.0344(8) -0.2059(6) 0.065(3) Uani 1 1 d . . .
N9 N 0.3486(6) 0.0658(5) -0.2848(5) 0.0310(14) Uani 1 1 d . . .
N10 N 0.0334(6) -0.1738(5) 0.0535(4) 0.0220(12) Uani 1 1 d . . .
N11 N 0.0480(7) -0.3511(5) 0.1566(5) 0.0361(16) Uani 1 1 d . . .
N12 N 0.1075(6) -0.3393(5) 0.0465(5) 0.0296(14) Uani 1 1 d . . .
C1 C 0.4205(7) 0.1822(6) 0.0258(6) 0.0255(16) Uani 1 1 d . . .
H1A H 0.4655 0.1259 -0.0034 0.031 Uiso 1 1 calc R . .
C2 C 0.2817(7) 0.2714(6) 0.1232(6) 0.0293(17) Uani 1 1 d . . .
H2A H 0.2075 0.2868 0.1774 0.035 Uiso 1 1 calc R . .
C3 C 0.5700(7) 0.3483(7) -0.1121(5) 0.0283(17) Uani 1 1 d . . .
H3A H 0.6158 0.2915 -0.1461 0.034 Uiso 1 1 calc R . .
H3B H 0.6332 0.3839 -0.0910 0.034 Uiso 1 1 calc R . .
C4 C 0.5269(7) 0.4384(6) -0.1955(6) 0.0328(18) Uani 1 1 d . . .
H4A H 0.6061 0.4728 -0.2594 0.039 Uiso 1 1 calc R . .
H4B H 0.4879 0.4982 -0.1630 0.039 Uiso 1 1 calc R . .
C5 C 0.4258(7) 0.3938(6) -0.2344(6) 0.0308(17) Uani 1 1 d . . .
H5A H 0.3384 0.3772 -0.1759 0.037 Uiso 1 1 calc R . .
H5B H 0.4543 0.3236 -0.2522 0.037 Uiso 1 1 calc R . .
C6 C 0.4157(9) 0.4835(8) -0.3363(7) 0.047(2) Uani 1 1 d . . .
H6A H 0.3902 0.5540 -0.3180 0.057 Uiso 1 1 calc R . .
H6B H 0.5037 0.4991 -0.3941 0.057 Uiso 1 1 calc R . .
C7 C 0.2174(7) 0.5042(6) -0.4008(6) 0.0273(16) Uani 1 1 d . . .
H7A H 0.1910 0.5725 -0.3856 0.033 Uiso 1 1 calc R . .
C8 C 0.2319(8) 0.3599(7) -0.4516(7) 0.039(2) Uani 1 1 d . . .
H8A H 0.2145 0.3046 -0.4810 0.046 Uiso 1 1 calc R . .
C9 C 0.2162(7) 0.0587(6) -0.2360(6) 0.0249(15) Uani 1 1 d . . .
H9A H 0.1542 0.0737 -0.2723 0.030 Uiso 1 1 calc R . .
C10 C 0.3063(8) 0.0148(9) -0.1177(6) 0.049(2) Uani 1 1 d . . .
H10A H 0.3158 -0.0073 -0.0487 0.059 Uiso 1 1 calc R . .
C11 C 0.4282(7) 0.0929(7) -0.4027(5) 0.0309(17) Uani 1 1 d . . .
H11A H 0.5079 0.1413 -0.4193 0.037 Uiso 1 1 calc R . .
H11B H 0.3757 0.1349 -0.4459 0.037 Uiso 1 1 calc R . .
C12 C 0.4696(7) -0.0144(6) -0.4348(6) 0.0309(17) Uani 1 1 d . . .
H12A H 0.3920 -0.0691 -0.4057 0.037 Uiso 1 1 calc R . .
H12B H 0.5362 -0.0487 -0.4030 0.037 Uiso 1 1 calc R . .
C13 C 0.0981(8) -0.2333(6) -0.0157(6) 0.0330(18) Uani 1 1 d . . .
H13A H 0.1306 -0.2064 -0.0926 0.040 Uiso 1 1 calc R . .
C14 C 0.0062(8) -0.2497(6) 0.1565(6) 0.0312(17) Uani 1 1 d . . .
H14A H -0.0384 -0.2306 0.2212 0.037 Uiso 1 1 calc R . .
C15 C 0.1649(9) -0.4360(7) 0.0022(8) 0.046(2) Uani 1 1 d . . .
H15A H 0.2516 -0.4098 -0.0559 0.055 Uiso 1 1 calc R A 1
H15B H 0.1792 -0.4974 0.0609 0.055 Uiso 1 1 calc R A 1
C16 C 0.0740(14) -0.4808(12) -0.0427(13) 0.037(3) Uani 0.599(14) 1 d P . 1
H16A H 0.1127 -0.5458 -0.0666 0.044 Uiso 0.599(14) 1 calc PR . 1
H16B H 0.0695 -0.4219 -0.1073 0.044 Uiso 0.599(14) 1 calc PR . 1
C16' C 0.047(2) -0.5257(18) 0.031(2) 0.037(3) Uani 0.401(14) 1 d P . 2
H16C H 0.0825 -0.5934 0.0113 0.044 Uiso 0.401(14) 1 calc PR . 2
H16D H -0.0026 -0.5482 0.1103 0.044 Uiso 0.401(14) 1 calc PR . 2

loop_
_atom_site_aniso_label
_atom_site_aniso_U_11
_atom_site_aniso_U_22
_atom_site_aniso_U_33
_atom_site_aniso_U_23
_atom_site_aniso_U_13
_atom_site_aniso_U_12
Ni1 0.0233(6) 0.0136(6) 0.0214(6) -0.0052(5) -0.0096(5) 0.0021(5)
Ni2 0.0202(6) 0.0169(6) 0.0141(6) -0.0060(5) -0.0056(5) 0.0046(5)
Mo1 0.0204(3) 0.0137(3) 0.0146(3) -0.0057(2) -0.0056(2) 0.0029(2)
Mo2 0.0179(3) 0.0166(3) 0.0133(3) -0.0054(2) -0.0060(2) 0.0044(2)
Mo3 0.0192(3) 0.0174(3) 0.0113(3) -0.0058(2) -0.0045(2) 0.0018(2)
Mo4 0.0140(3) 0.0156(3) 0.0136(3) -0.0065(2) -0.0046(2) 0.0010(2)
O1 0.012(2) 0.018(2) 0.012(2) -0.0043(18) -0.0014(17) 0.0005(17)
O2 0.019(2) 0.026(3) 0.016(2) -0.0088(19) -0.0079(19) 0.0005(19)
O3 0.014(2) 0.017(2) 0.018(2) -0.0072(18) -0.0083(18) 0.0039(18)
O4 0.018(2) 0.020(2) 0.008(2) -0.0061(18) -0.0006(17) 0.0027(18)
O5 0.022(2) 0.020(2) 0.012(2) -0.0027(18) -0.0061(19) -0.0037(19)
O6 0.021(2) 0.014(2) 0.022(2) -0.0057(19) -0.009(2) 0.0079(18)
O7 0.028(3) 0.032(3) 0.019(2) -0.012(2) -0.003(2) 0.012(2)
O8 0.027(3) 0.026(3) 0.016(2) -0.008(2) -0.004(2) 0.007(2)
O9 0.025(3) 0.023(2) 0.017(2) -0.0063(19) -0.009(2) 0.003(2)
O10 0.031(3) 0.037(3) 0.015(2) -0.010(2) -0.011(2) 0.008(2)
O11 0.026(3) 0.023(3) 0.020(2) -0.007(2) -0.002(2) 0.001(2)
O12 0.025(3) 0.023(3) 0.028(3) -0.009(2) -0.007(2) -0.002(2)
O13 0.033(3) 0.016(2) 0.021(2) -0.0035(19) -0.010(2) -0.001(2)
O1W 0.034(3) 0.025(3) 0.016(2) -0.004(2) -0.002(2) -0.001(2)
O2W 0.101(8) 0.094(8) 0.212(13) 0.048(8) -0.056(8) 0.010(6)
N1 0.023(3) 0.023(3) 0.014(3) -0.006(2) 0.002(2) 0.000(2)
N2 0.031(4) 0.025(4) 0.044(4) -0.010(3) -0.005(3) 0.000(3)
N3 0.020(3) 0.030(3) 0.011(3) -0.002(2) 0.002(2) -0.003(3)
N4 0.037(4) 0.030(3) 0.026(3) -0.006(3) -0.013(3) 0.000(3)
N5 0.045(4) 0.049(4) 0.055(5) -0.030(4) -0.028(4) 0.026(4)
N6 0.025(3) 0.016(3) 0.023(3) -0.003(2) -0.011(3) 0.000(2)
N7 0.024(3) 0.026(3) 0.021(3) -0.010(3) -0.008(3) 0.006(3)
N8 0.030(4) 0.129(8) 0.049(5) -0.042(5) -0.018(4) 0.020(5)
N9 0.028(3) 0.046(4) 0.023(3) -0.016(3) -0.010(3) 0.004(3)
N10 0.033(3) 0.022(3) 0.011(3) -0.006(2) -0.007(2) 0.003(3)
N11 0.063(5) 0.021(3) 0.033(4) -0.009(3) -0.025(3) 0.003(3)
N12 0.041(4) 0.025(3) 0.032(3) -0.015(3) -0.019(3) 0.010(3)
C1 0.017(3) 0.031(4) 0.029(4) -0.013(3) -0.005(3) 0.007(3)
C2 0.031(4) 0.028(4) 0.021(4) -0.007(3) 0.000(3) 0.004(3)
C3 0.018(4) 0.044(5) 0.014(3) -0.002(3) 0.002(3) -0.009(3)
C4 0.029(4) 0.031(4) 0.038(4) -0.003(3) -0.017(4) -0.008(3)
C5 0.028(4) 0.029(4) 0.035(4) -0.005(3) -0.014(3) -0.002(3)
C6 0.043(5) 0.052(6) 0.050(5) -0.003(4) -0.028(4) -0.011(4)
C7 0.039(4) 0.019(4) 0.024(4) -0.003(3) -0.014(3) 0.008(3)
C8 0.045(5) 0.031(4) 0.059(6) -0.027(4) -0.032(4) 0.018(4)
C9 0.020(4) 0.030(4) 0.024(4) -0.010(3) -0.006(3) -0.001(3)
C10 0.030(5) 0.098(8) 0.017(4) -0.014(4) -0.007(4) 0.010(5)
C11 0.027(4) 0.044(5) 0.013(3) -0.009(3) 0.004(3) -0.003(3)
C12 0.019(4) 0.036(4) 0.042(5) -0.015(4) -0.013(3) 0.008(3)
C13 0.045(5) 0.024(4) 0.028(4) -0.005(3) -0.015(4) 0.008(4)
C14 0.046(5) 0.024(4) 0.025(4) -0.008(3) -0.014(4) 0.003(3)
C15 0.052(5) 0.028(5) 0.078(7) -0.034(5) -0.033(5) 0.018(4)
C16 0.041(7) 0.034(7) 0.039(7) -0.024(6) -0.008(8) 0.009(6)
C16' 0.041(7) 0.034(7) 0.039(7) -0.024(6) -0.008(8) 0.009(6)

loop_
_atom_type_symbol
_atom_type_description
_atom_type_scat_dispersion_real
_atom_type_scat_dispersion_imag
_atom_type_scat_source
C C 0.0033 0.0016 'International Tables Vol C Tables 4.2.6.8 and 6.1.1.4'
H H 0.0000 0.0000 'International Tables Vol C Tables 4.2.6.8 and 6.1.1.4'
N N 0.0061 0.0033 'International Tables Vol C Tables 4.2.6.8 and 6.1.1.4'
O O 0.0106 0.0060 'International Tables Vol C Tables 4.2.6.8 and 6.1.1.4'
Ni Ni 0.3393 1.1124 'International Tables Vol C Tables 4.2.6.8 and 6.1.1.4'
Mo Mo -1.6832 0.6857 'International Tables Vol C Tables 4.2.6.8 and 6.1.1.4'

loop_
_geom_angle_atom_site_label_1
_geom_angle_atom_site_label_2
_geom_angle_atom_site_label_3
_geom_angle
_geom_angle_site_symmetry_1
_geom_angle_site_symmetry_3
_geom_angle_publ_flag
O13 Ni1 O13 180.000(1) 1_564 2 ?
O13 Ni1 N6 89.7(2) 1_564 2_564 ?
O13 Ni1 N6 90.3(2) 2 2_564 ?
O13 Ni1 N6 90.3(2) 1_564 . ?
O13 Ni1 N6 89.7(2) 2 . ?
N6 Ni1 N6 180.0(3) 2_564 . ?
O13 Ni1 O1W 86.31(18) 1_564 . ?
O13 Ni1 O1W 93.69(18) 2 . ?
N6 Ni1 O1W 91.1(2) 2_564 . ?
N6 Ni1 O1W 88.9(2) . . ?
O13 Ni1 O1W 93.69(18) 1_564 2_564 ?
O13 Ni1 O1W 86.31(18) 2 2_564 ?
N6 Ni1 O1W 88.9(2) 2_564 2_564 ?
N6 Ni1 O1W 91.1(2) . 2_564 ?
O1W Ni1 O1W 180.0 . 2_564 ?
N7 Ni2 N7 180.0(4) 2 . ?
N7 Ni2 N10 89.7(2) 2 2 ?
N7 Ni2 N10 90.3(2) . 2 ?
N7 Ni2 N10 90.3(2) 2 . ?
N7 Ni2 N10 89.7(2) . . ?
N10 Ni2 N10 180.0(4) 2 . ?
N7 Ni2 O9 88.25(19) 2 . ?
N7 Ni2 O9 91.75(19) . . ?
N10 Ni2 O9 91.50(19) 2 . ?
N10 Ni2 O9 88.50(19) . . ?
N7 Ni2 O9 91.75(19) 2 2 ?
N7 Ni2 O9 88.25(19) . 2 ?
N10 Ni2 O9 88.50(19) 2 2 ?
N10 Ni2 O9 91.50(19) . 2 ?
O9 Ni2 O9 180.0(3) . 2 ?
O7 Mo1 O13 103.8(2) . . ?
O7 Mo1 O6 99.0(2) . 2_556 ?
O13 Mo1 O6 100.41(19) . 2_556 ?
O7 Mo1 O5 101.0(2) . . ?
O13 Mo1 O5 94.51(19) . . ?
O6 Mo1 O5 151.38(17) 2_556 . ?
O7 Mo1 O1 92.09(19) . . ?
O13 Mo1 O1 162.03(19) . . ?
O6 Mo1 O1 85.13(16) 2_556 . ?
O5 Mo1 O1 73.90(16) . . ?
O7 Mo1 O3 164.3(2) . 2_556 ?
O13 Mo1 O3 91.29(19) . 2_556 ?
O6 Mo1 O3 73.31(16) 2_556 2_556 ?
O5 Mo1 O3 82.13(16) . 2_556 ?
O1 Mo1 O3 73.82(15) . 2_556 ?
O7 Mo1 Mo3 88.05(16) . . ?
O13 Mo1 Mo3 126.79(15) . . ?
O6 Mo1 Mo3 129.16(13) 2_556 . ?
O5 Mo1 Mo3 32.54(12) . . ?
O1 Mo1 Mo3 44.14(11) . . ?
O3 Mo1 Mo3 86.55(11) 2_556 . ?
O10 Mo2 O11 104.1(2) . . ?
O10 Mo2 O4 104.2(2) . . ?
O11 Mo2 O4 97.1(2) . . ?
O10 Mo2 O6 101.4(2) . . ?
O11 Mo2 O6 96.49(19) . . ?
O4 Mo2 O6 146.96(18) . . ?
O10 Mo2 O3 156.2(2) . . ?
O11 Mo2 O3 99.63(19) . . ?
O4 Mo2 O3 73.49(16) . . ?
O6 Mo2 O3 74.61(17) . . ?
O10 Mo2 O2 85.22(19) . 2_556 ?
O11 Mo2 O2 170.49(19) . 2_556 ?
O4 Mo2 O2 82.09(16) . 2_556 ?
O6 Mo2 O2 79.64(16) . 2_556 ?
O3 Mo2 O2 71.01(15) . 2_556 ?
O8 Mo3 O9 103.5(2) . . ?
O8 Mo3 O5 101.2(2) . . ?
O9 Mo3 O5 100.0(2) . . ?
O8 Mo3 O4 154.49(19) . . ?
O9 Mo3 O4 95.13(19) . . ?
O5 Mo3 O4 92.44(17) . . ?
O8 Mo3 O1 91.70(19) . . ?
O9 Mo3 O1 164.80(18) . . ?
O5 Mo3 O1 76.36(16) . . ?
O4 Mo3 O1 70.50(16) . . ?
O8 Mo3 N1 82.3(2) . . ?
O9 Mo3 N1 93.3(2) . . ?
O5 Mo3 N1 164.91(19) . . ?
O4 Mo3 N1 79.32(17) . . ?
O1 Mo3 N1 88.92(18) . . ?
O8 Mo3 Mo1 87.32(15) . . ?
O9 Mo3 Mo1 134.83(15) . . ?
O5 Mo3 Mo1 35.01(13) . . ?
O4 Mo3 Mo1 91.81(12) . . ?
O1 Mo3 Mo1 44.30(11) . . ?
N1 Mo3 Mo1 131.77(15) . . ?
O12 Mo4 O2 104.7(2) . . ?
O12 Mo4 O1 104.1(2) . . ?
O2 Mo4 O1 102.80(19) . . ?
O12 Mo4 O3 104.4(2) . . ?
O2 Mo4 O3 97.06(19) . . ?
O1 Mo4 O3 139.53(17) . . ?
O12 Mo4 O4 96.09(19) . . ?
O2 Mo4 O4 158.86(17) . . ?
O1 Mo4 O4 75.09(17) . . ?
O3 Mo4 O4 73.85(16) . . ?
O12 Mo4 O3 178.86(19) . 2_556 ?
O2 Mo4 O3 74.65(17) . 2_556 ?
O1 Mo4 O3 75.23(15) . 2_556 ?
O3 Mo4 O3 76.62(17) . 2_556 ?
O4 Mo4 O3 84.59(14) . 2_556 ?
Mo4 O1 Mo3 110.52(19) . . ?
Mo4 O1 Mo1 115.22(18) . . ?
Mo3 O1 Mo1 91.55(15) . . ?
Mo4 O2 Mo2 117.3(2) . 2_556 ?
Mo4 O3 Mo2 104.86(18) . . ?
Mo4 O3 Mo1 153.5(2) . 2_556 ?
Mo2 O3 Mo1 92.53(15) . 2_556 ?
Mo4 O3 Mo4 103.38(17) . 2_556 ?
Mo2 O3 Mo4 96.55(15) . 2_556 ?
Mo1 O3 Mo4 94.12(15) 2_556 2_556 ?
Mo2 O4 Mo3 150.2(2) . . ?
Mo2 O4 Mo4 104.81(17) . . ?
Mo3 O4 Mo4 103.71(18) . . ?
Mo3 O5 Mo1 112.4(2) . . ?
Mo1 O6 Mo2 114.7(2) 2_556 . ?
Mo3 O9 Ni2 155.8(3) . . ?
Mo1 O13 Ni1 156.5(3) . 1_546 ?
C1 N1 C2 103.0(6) . . ?
C1 N1 Mo3 124.0(4) . . ?
C2 N1 Mo3 131.6(4) . . ?
C2 N2 N3 102.5(6) . . ?
C1 N3 N2 111.9(5) . . ?
C1 N3 C3 126.5(6) . . ?
N2 N3 C3 121.5(6) . . ?
C7 N4 N5 109.9(6) . . ?
C7 N4 C6 129.0(7) . . ?
N5 N4 C6 120.9(7) . . ?
C8 N5 N4 101.7(6) . . ?
C7 N6 C8 102.0(6) . . ?
C7 N6 Ni1 127.6(5) . . ?
C8 N6 Ni1 130.4(5) . . ?
C9 N7 C10 102.8(6) . . ?
C9 N7 Ni2 130.9(5) . . ?
C10 N7 Ni2 126.3(5) . . ?
C10 N8 N9 102.5(7) . . ?
C9 N9 N8 108.9(6) . . ?
C9 N9 C11 129.1(6) . . ?
N8 N9 C11 121.8(6) . . ?
C13 N10 C14 104.4(6) . . ?
C13 N10 Ni2 123.3(4) . . ?
C14 N10 Ni2 132.2(4) . . ?
C14 N11 N12 102.5(6) . . ?
C13 N12 N11 111.4(6) . . ?
C13 N12 C15 125.0(6) . . ?
N11 N12 C15 123.4(6) . . ?
N3 C1 N1 108.6(6) . . ?
N2 C2 N1 114.0(6) . . ?
N3 C3 C4 112.3(6) . . ?
C3 C4 C5 114.4(6) . . ?
C4 C5 C6 109.5(6) . . ?
N4 C6 C5 113.7(7) . . ?
N6 C7 N4 111.2(6) . . ?
N5 C8 N6 115.1(7) . . ?
N7 C9 N9 109.4(6) . . ?
N8 C10 N7 116.4(7) . . ?
N9 C11 C12 111.1(6) . . ?
C11 C12 C12 110.2(7) . 2_654 ?
N10 C13 N12 107.4(6) . . ?
N11 C14 N10 114.3(6) . . ?
C16 C15 N12 111.6(8) . . ?
C16 C15 C16' 35.6(8) . . ?
N12 C15 C16' 108.0(9) . . ?
C15 C16 C16 114.1(14) . 2_545 ?
C16' C16' C15 110(2) 2_545 . ?

loop_
_geom_bond_atom_site_label_1
_geom_bond_atom_site_label_2
_geom_bond_distance
_geom_bond_site_symmetry_2
_geom_bond_publ_flag
Ni1 O13 2.032(4) 1_564 ?
Ni1 O13 2.032(4) 2 ?
Ni1 N6 2.059(6) 2_564 ?
Ni1 N6 2.059(6) . ?
Ni1 O1W 2.124(4) . ?
Ni1 O1W 2.124(4) 2_564 ?
Ni2 N7 2.093(5) 2 ?
Ni2 N7 2.093(5) . ?
Ni2 N10 2.099(6) 2 ?
Ni2 N10 2.099(6) . ?
Ni2 O9 2.118(4) . ?
Ni2 O9 2.118(4) 2 ?
Mo1 O7 1.681(4) . ?
Mo1 O13 1.730(4) . ?
Mo1 O6 1.909(4) 2_556 ?
Mo1 O5 1.979(4) . ?
Mo1 O1 2.227(4) . ?
Mo1 O3 2.276(4) 2_556 ?
Mo1 Mo3 3.1878(12) . ?
Mo2 O10 1.702(5) . ?
Mo2 O11 1.728(5) . ?
Mo2 O4 1.931(4) . ?
Mo2 O6 1.935(4) . ?
Mo2 O3 2.201(4) . ?
Mo2 O2 2.323(4) 2_556 ?
Mo3 O8 1.715(4) . ?
Mo3 O9 1.728(4) . ?
Mo3 O5 1.855(4) . ?
Mo3 O4 2.108(4) . ?
Mo3 O1 2.221(4) . ?
Mo3 N1 2.248(5) . ?
Mo4 O12 1.711(4) . ?
Mo4 O2 1.757(4) . ?
Mo4 O1 1.890(4) . ?
Mo4 O3 1.921(4) . ?
Mo4 O4 2.194(4) . ?
Mo4 O3 2.476(4) 2_556 ?
O2 Mo2 2.323(4) 2_556 ?
O3 Mo1 2.276(4) 2_556 ?
O3 Mo4 2.476(4) 2_556 ?
O6 Mo1 1.909(4) 2_556 ?
O13 Ni1 2.032(4) 1_546 ?
N1 C1 1.352(8) . ?
N1 C2 1.355(9) . ?
N2 C2 1.313(9) . ?
N2 N3 1.346(8) . ?
N3 C1 1.305(9) . ?
N3 C3 1.458(8) . ?
N4 C7 1.313(9) . ?
N4 N5 1.336(8) . ?
N4 C6 1.472(9) . ?
N5 C8 1.324(10) . ?
N6 C7 1.310(9) . ?
N6 C8 1.333(9) . ?
N7 C9 1.307(8) . ?
N7 C10 1.329(9) . ?
N8 C10 1.258(10) . ?
N8 N9 1.357(9) . ?
N9 C9 1.324(9) . ?
N9 C11 1.463(8) . ?
N10 C13 1.340(9) . ?
N10 C14 1.366(9) . ?
N11 C14 1.304(9) . ?
N11 N12 1.364(8) . ?
N12 C13 1.346(9) . ?
N12 C15 1.498(9) . ?
C3 C4 1.511(10) . ?
C4 C5 1.519(9) . ?
C5 C6 1.522(11) . ?
C11 C12 1.505(10) . ?
C12 C12 1.584(14) 2_654 ?
C15 C16 1.490(15) . ?
C15 C16' 1.56(2) . ?
C16 C16 1.58(3) 2_545 ?
C16' C16' 1.52(5) 2_545 ?
